data_4111194
loop_
_publ_author_name
'Rabih O. Al-Kaysi'
'Astrid M. M\"uller'
'Christopher J. Bardeen'

_publ_section_title
;
 Photochemically Driven Shape Changes of Crystalline Organic Nanorods
;
_journal_name_full 'Journal of the American Chemical Society'
_journal_page_first 15938
_journal_page_last 15939
_journal_paper_doi 10.1021/ja064535p
_journal_volume 128
_journal_year 2006
_chemical_formula_sum 'C39 H38.24 Cl1.76 O4.12'
_chemical_formula_weight 635.25
_chemical_name_systematic
;
 ?
;
_space_group_IT_number 54
_symmetry_cell_setting orthorhombic
_symmetry_space_group_name_Hall '-P 2a 2ac'
_symmetry_space_group_name_H-M 'P c c a'
_atom_sites_solution_hydrogens geom
_atom_sites_solution_primary direct
_atom_sites_solution_secondary difmap
_audit_creation_method SHELXL-97
_cell_angle_alpha 90.00
_cell_angle_beta 90.00
_cell_angle_gamma 90.00
_cell_formula_units_Z 8
_cell_length_a 39.1560(10)
_cell_length_b 14.1598(4)
_cell_length_c 11.7448(3)
_cell_measurement_reflns_used 5905
_cell_measurement_temperature 100(2)
_cell_measurement_theta_max 30.58
_cell_measurement_theta_min 2.31
_cell_volume 6511.8(3)
_computing_cell_refinement 'Bruker SMART'
_computing_data_collection 'Bruker SMART'
_computing_data_reduction 'Bruker SAINT'
_computing_molecular_graphics 'Bruker SHELXTL'
_computing_publication_material 'Bruker SHELXTL'
_computing_structure_refinement 'SHELXL-97 (Sheldrick, 1997)'
_computing_structure_solution 'SHELXS-97 (Sheldrick, 1990)'
_diffrn_ambient_temperature 100(2)
_diffrn_measured_fraction_theta_full 1.000
_diffrn_measured_fraction_theta_max 1.000
_diffrn_measurement_device_type 'CCD area detector'
_diffrn_measurement_method 'phi and omega scans'
_diffrn_radiation_monochromator graphite
_diffrn_radiation_source 'Normal-focus sealed tube'
_diffrn_radiation_type MoK\a
_diffrn_radiation_wavelength 0.71073
_diffrn_reflns_av_R_equivalents 0.0584
_diffrn_reflns_av_sigmaI/netI 0.0358
_diffrn_reflns_limit_h_max 55
_diffrn_reflns_limit_h_min -55
_diffrn_reflns_limit_k_max 20
_diffrn_reflns_limit_k_min -20
_diffrn_reflns_limit_l_max 16
_diffrn_reflns_limit_l_min -16
_diffrn_reflns_number 99526
_diffrn_reflns_theta_full 30.51
_diffrn_reflns_theta_max 30.51
_diffrn_reflns_theta_min 1.44
_exptl_absorpt_coefficient_mu 0.221
_exptl_absorpt_correction_T_max 0.9600
_exptl_absorpt_correction_T_min 0.9468
_exptl_absorpt_correction_type multi-scan
_exptl_absorpt_process_details 'Bruker SADABS'
_exptl_crystal_colour colourless
_exptl_crystal_density_diffrn 1.296
_exptl_crystal_density_meas 0
_exptl_crystal_description 'prism frag'
_exptl_crystal_F_000 2681
_exptl_crystal_size_max 0.25
_exptl_crystal_size_mid 0.22
_exptl_crystal_size_min 0.19
_refine_diff_density_max 0.823
_refine_diff_density_min -0.464
_refine_diff_density_rms 0.064
_refine_ls_extinction_method none
_refine_ls_goodness_of_fit_ref 1.035
_refine_ls_hydrogen_treatment mixed
_refine_ls_matrix_type full
_refine_ls_number_parameters 436
_refine_ls_number_reflns 9949
_refine_ls_number_restraints 15
_refine_ls_restrained_S_all 1.038
_refine_ls_R_factor_all 0.0714
_refine_ls_R_factor_gt 0.0463
_refine_ls_shift/su_max 0.001
_refine_ls_shift/su_mean 0.000
_refine_ls_structure_factor_coef Fsqd
_refine_ls_weighting_details 'calc w=1/[\s^2^(Fo^2^)+(0.0736P)^2^+2.0350P] where P=(Fo^2^+2Fc^2^)/3'
_refine_ls_weighting_scheme calc
_refine_ls_wR_factor_gt 0.1228
_refine_ls_wR_factor_ref 0.1374
_reflns_number_gt 7098
_reflns_number_total 9949
_reflns_threshold_expression >2sigma(I)
_cod_data_source_file ja064535psi20060626_061509.cif
_cod_data_source_block cb1_0m
_cod_database_code 4111194

loop_
_symmetry_equiv_pos_as_xyz
'x, y, z'
'-x+1/2, -y, z'
'-x, y, -z+1/2'
'x+1/2, -y, -z+1/2'
'-x, -y, -z'
'x-1/2, y, -z'
'x, -y, z-1/2'
'-x-1/2, y, z-1/2'

loop_
_atom_site_label
_atom_site_type_symbol
_atom_site_fract_x
_atom_site_fract_y
_atom_site_fract_z
_atom_site_U_iso_or_equiv
_atom_site_adp_type
_atom_site_occupancy
_atom_site_symmetry_multiplicity
_atom_site_calc_flag
_atom_site_refinement_flags
_atom_site_disorder_assembly
_atom_site_disorder_group
C1 C 0.34114(3) 0.08698(9) 0.93064(11) 0.0152(2) Uani 1 1 d . . .
H1 H 0.3513 0.0869 1.0040 0.018 Uiso 1 1 calc R . .
C2 C 0.32230(4) 0.00936(9) 0.89471(12) 0.0186(3) Uani 1 1 d . . .
H2 H 0.3197 -0.0438 0.9433 0.022 Uiso 1 1 calc R . .
C3 C 0.30728(3) 0.00966(10) 0.78748(12) 0.0188(3) Uani 1 1 d . . .
H3 H 0.2944 -0.0434 0.7627 0.023 Uiso 1 1 calc R . .
C4 C 0.31103(3) 0.08766(9) 0.71619(11) 0.0147(2) Uani 1 1 d . . .
H4 H 0.3008 0.0875 0.6429 0.018 Uiso 1 1 calc R . .
C4A C 0.32974(3) 0.16593(8) 0.75203(10) 0.0109(2) Uani 1 1 d . . .
C5 C 0.33662(3) 0.25302(8) 0.67811(11) 0.0108(2) Uani 1 1 d . . .
C5A C 0.33214(3) 0.34098(8) 0.75300(11) 0.0116(2) Uani 1 1 d . . .
C6 C 0.31601(3) 0.42332(9) 0.71701(11) 0.0150(2) Uani 1 1 d . . .
H6 H 0.3058 0.4258 0.6437 0.018 Uiso 1 1 calc R . .
C7 C 0.31470(3) 0.50219(9) 0.78774(12) 0.0180(3) Uani 1 1 d . . .
H7 H 0.3038 0.5583 0.7623 0.022 Uiso 1 1 calc R . .
C8 C 0.32934(3) 0.49892(9) 0.89587(12) 0.0179(3) Uani 1 1 d . . .
H8 H 0.3283 0.5525 0.9445 0.021 Uiso 1 1 calc R . .
C9 C 0.34545(3) 0.41687(9) 0.93207(11) 0.0147(2) Uani 1 1 d . . .
H9 H 0.3554 0.4144 1.0059 0.018 Uiso 1 1 calc R . .
C9A C 0.34724(3) 0.33808(9) 0.86125(11) 0.0119(2) Uani 1 1 d . . .
C10 C 0.36615(3) 0.24968(8) 0.89531(11) 0.0111(2) Uani 1 1 d . . .
H10 H 0.3678 0.2490 0.9803 0.013 Uiso 1 1 calc R . .
C10A C 0.34517(3) 0.16507(9) 0.85955(10) 0.0116(2) Uani 1 1 d . . .
C11 C 0.31161(3) 0.25989(9) 0.57680(11) 0.0135(2) Uani 1 1 d . . .
O1 O 0.27939(2) 0.25382(6) 0.61199(8) 0.01474(19) Uani 1 1 d . . .
O2 O 0.32030(3) 0.27341(8) 0.47962(9) 0.0242(2) Uani 1 1 d . . .
C12 C 0.25032(3) 0.25905(9) 0.53039(12) 0.0163(3) Uani 1 1 d . . .
C13 C 0.24908(4) 0.35611(12) 0.47576(16) 0.0347(4) Uani 1 1 d . . .
H13A H 0.2492 0.4046 0.5353 0.052 Uiso 1 1 calc R . .
H13B H 0.2282 0.3619 0.4303 0.052 Uiso 1 1 calc R . .
H13C H 0.2690 0.3644 0.4264 0.052 Uiso 1 1 calc R . .
C14 C 0.25285(4) 0.18063(13) 0.44268(15) 0.0327(4) Uani 1 1 d . . .
H14A H 0.2732 0.1904 0.3956 0.049 Uiso 1 1 calc R . .
H14B H 0.2325 0.1813 0.3943 0.049 Uiso 1 1 calc R . .
H14C H 0.2545 0.1196 0.4816 0.049 Uiso 1 1 calc R . .
C15 C 0.21979(4) 0.24467(12) 0.60736(14) 0.0268(3) Uani 1 1 d . . .
H15A H 0.2212 0.1822 0.6431 0.040 Uiso 1 1 calc R . .
H15B H 0.1988 0.2489 0.5624 0.040 Uiso 1 1 calc R . .
H15C H 0.2196 0.2935 0.6665 0.040 Uiso 1 1 calc R . .
C1' C 0.39669(3) 0.08277(9) 0.59230(11) 0.0152(3) Uani 1 1 d . . .
H1' H 0.3868 0.0846 0.5185 0.018 Uiso 1 1 calc R . .
C2' C 0.41364(3) 0.00187(10) 0.62850(12) 0.0184(3) Uani 1 1 d . . .
H2' H 0.4152 -0.0516 0.5799 0.022 Uiso 1 1 calc R . .
C3' C 0.42829(3) -0.00028(10) 0.73656(12) 0.0188(3) Uani 1 1 d . . .
H3' H 0.4397 -0.0556 0.7620 0.023 Uiso 1 1 calc R . .
C4' C 0.42625(3) 0.07842(9) 0.80741(11) 0.0149(2) Uani 1 1 d . . .
H4' H 0.4364 0.0767 0.8809 0.018 Uiso 1 1 calc R . .
C4B C 0.40944(3) 0.15961(9) 0.77106(10) 0.0116(2) Uani 1 1 d . . .
C5' C 0.40454(3) 0.24781(8) 0.84468(10) 0.0104(2) Uani 1 1 d . . .
C5B C 0.41091(3) 0.33498(8) 0.76946(10) 0.0116(2) Uani 1 1 d . . .
C6' C 0.42945(3) 0.41348(9) 0.80465(11) 0.0148(2) Uani 1 1 d . . .
H6' H 0.4394 0.4144 0.8784 0.018 Uiso 1 1 calc R . .
C7' C 0.43350(4) 0.49071(10) 0.73248(12) 0.0186(3) Uani 1 1 d . . .
H7' H 0.4462 0.5441 0.7569 0.022 Uiso 1 1 calc R . .
C8' C 0.41888(4) 0.48957(9) 0.62453(12) 0.0186(3) Uani 1 1 d . . .
H8' H 0.4217 0.5421 0.5751 0.022 Uiso 1 1 calc R . .
C9' C 0.40021(3) 0.41144(9) 0.58925(11) 0.0153(2) Uani 1 1 d . . .
H9' H 0.3903 0.4107 0.5154 0.018 Uiso 1 1 calc R . .
C9B C 0.39591(3) 0.33420(9) 0.66142(11) 0.0119(2) Uani 1 1 d . . .
C10' C 0.37498(3) 0.24904(8) 0.62775(11) 0.0112(2) Uani 1 1 d . . .
H10' H 0.3733 0.2485 0.5428 0.013 Uiso 1 1 calc R . .
C10B C 0.39408(3) 0.16133(9) 0.66349(10) 0.0119(2) Uani 1 1 d . . .
C11' C 0.43003(3) 0.25023(9) 0.94467(11) 0.0134(2) Uani 1 1 d . . .
O1' O 0.46177(2) 0.24112(6) 0.90713(8) 0.01553(19) Uani 1 1 d . . .
O2' O 0.42206(3) 0.26250(9) 1.04275(9) 0.0305(3) Uani 1 1 d . . .
C12' C 0.49188(3) 0.24370(9) 0.98456(12) 0.0165(3) Uani 1 1 d . . .
C13' C 0.49435(4) 0.33944(12) 1.04053(18) 0.0399(5) Uani 1 1 d . . .
H13D H 0.4932 0.3888 0.9822 0.060 Uiso 1 1 calc R . .
H13E H 0.5161 0.3443 1.0816 0.060 Uiso 1 1 calc R . .
H13F H 0.4754 0.3473 1.0941 0.060 Uiso 1 1 calc R . .
C14' C 0.48963(5) 0.16401(14) 1.07008(17) 0.0410(5) Uani 1 1 d . . .
H14D H 0.4698 0.1739 1.1195 0.062 Uiso 1 1 calc R . .
H14E H 0.5104 0.1627 1.1164 0.062 Uiso 1 1 calc R . .
H14F H 0.4872 0.1038 1.0297 0.062 Uiso 1 1 calc R . .
C15' C 0.52109(4) 0.22840(16) 0.90305(15) 0.0408(5) Uani 1 1 d . . .
H15D H 0.5180 0.1680 0.8635 0.061 Uiso 1 1 calc R . .
H15E H 0.5426 0.2274 0.9454 0.061 Uiso 1 1 calc R . .
H15F H 0.5216 0.2798 0.8472 0.061 Uiso 1 1 calc R . .
C1S C 0.11932(4) 0.28693(12) 0.77147(15) 0.0194(3) Uani 0.8267(16) 1 d P A 1
H1S1 H 0.1149 0.3210 0.6994 0.023 Uiso 0.8267(16) 1 calc PR A 1
H1S2 H 0.1332 0.3284 0.8211 0.023 Uiso 0.8267(16) 1 calc PR A 1
Cl1 Cl 0.079799(13) 0.26107(4) 0.83985(4) 0.02387(12) Uani 0.8267(16) 1 d P A 1
Cl2 Cl 0.141996(12) 0.18272(4) 0.74266(5) 0.03199(14) Uani 0.8267(16) 1 d P A 1
C1D C 0.1065(3) 0.288(2) 0.8274(13) 0.0194(3) Uani 0.0523(10) 1 d PDU B 2
H1DA H 0.1023 0.3442 0.8748 0.023 Uiso 0.0523(10) 1 calc PR B 2
H1DB H 0.1145 0.2371 0.8793 0.023 Uiso 0.0523(10) 1 calc PR B 2
Cl1D Cl 0.0669(2) 0.2516(6) 0.7723(7) 0.037(2) Uani 0.0523(10) 1 d PDU B 2
Cl2D Cl 0.14027(18) 0.3142(6) 0.7355(7) 0.03199(14) Uani 0.0523(10) 1 d PDU B 2
C1E C 0.1215(3) 0.2156(8) 0.7737(10) 0.0194(3) Uani 0.1209(19) 1 d PDU C 3
H1EA H 0.1359 0.2656 0.7420 0.029 Uiso 0.1209(19) 1 calc PR C 3
H1EB H 0.1139 0.1735 0.7123 0.029 Uiso 0.1209(19) 1 calc PR C 3
H1EC H 0.1345 0.1793 0.8298 0.029 Uiso 0.1209(19) 1 calc PR C 3
O1E O 0.0913(2) 0.2583(7) 0.8295(9) 0.01474(19) Uani 0.1209(19) 1 d PDU C 3
H1E H 0.0789 0.2154 0.8565 0.018 Uiso 0.1209(19) 1 calc PR C 3

loop_
_atom_site_aniso_label
_atom_site_aniso_U_11
_atom_site_aniso_U_22
_atom_site_aniso_U_33
_atom_site_aniso_U_23
_atom_site_aniso_U_13
_atom_site_aniso_U_12
C1 0.0145(6) 0.0171(6) 0.0139(6) 0.0024(5) -0.0008(5) 0.0006(5)
C2 0.0207(6) 0.0157(6) 0.0195(7) 0.0038(5) 0.0014(5) -0.0025(5)
C3 0.0196(6) 0.0146(6) 0.0222(7) 0.0001(5) -0.0010(5) -0.0046(5)
C4 0.0131(6) 0.0156(6) 0.0152(6) -0.0012(5) -0.0007(5) -0.0020(5)
C4A 0.0091(5) 0.0108(5) 0.0129(5) 0.0000(4) 0.0011(4) 0.0003(4)
C5 0.0089(5) 0.0124(5) 0.0110(5) -0.0010(4) -0.0008(4) 0.0009(4)
C5A 0.0085(5) 0.0120(5) 0.0142(6) -0.0013(4) 0.0010(4) -0.0001(4)
C6 0.0144(6) 0.0148(6) 0.0158(6) 0.0003(5) -0.0006(5) 0.0021(5)
C7 0.0187(6) 0.0130(6) 0.0224(7) 0.0001(5) 0.0011(5) 0.0029(5)
C8 0.0178(6) 0.0138(6) 0.0220(7) -0.0057(5) 0.0022(5) 0.0005(5)
C9 0.0123(5) 0.0169(6) 0.0148(6) -0.0035(5) 0.0003(5) -0.0011(5)
C9A 0.0088(5) 0.0131(5) 0.0138(6) -0.0012(4) 0.0015(4) -0.0003(4)
C10 0.0090(5) 0.0130(5) 0.0113(5) -0.0004(4) 0.0000(4) -0.0003(4)
C10A 0.0087(5) 0.0127(5) 0.0135(6) -0.0006(4) 0.0003(4) -0.0002(4)
C11 0.0111(5) 0.0141(6) 0.0152(6) -0.0005(5) -0.0027(4) 0.0002(4)
O1 0.0097(4) 0.0192(5) 0.0154(4) 0.0006(3) -0.0028(3) 0.0003(3)
O2 0.0153(5) 0.0420(6) 0.0153(5) 0.0024(4) -0.0020(4) 0.0003(4)
C12 0.0094(5) 0.0209(6) 0.0187(6) 0.0024(5) -0.0048(5) -0.0002(5)
C13 0.0201(7) 0.0326(8) 0.0515(11) 0.0215(8) -0.0126(7) -0.0029(6)
C14 0.0212(7) 0.0414(9) 0.0354(9) -0.0187(8) -0.0113(7) 0.0031(7)
C15 0.0121(6) 0.0407(9) 0.0275(8) 0.0034(7) -0.0007(5) -0.0017(6)
C1' 0.0131(6) 0.0175(6) 0.0151(6) -0.0036(5) -0.0004(5) 0.0001(5)
C2' 0.0186(6) 0.0156(6) 0.0210(6) -0.0057(5) 0.0007(5) 0.0022(5)
C3' 0.0194(6) 0.0145(6) 0.0226(7) -0.0007(5) -0.0002(5) 0.0051(5)
C4' 0.0134(6) 0.0160(6) 0.0152(6) 0.0002(5) -0.0002(5) 0.0020(4)
C4B 0.0089(5) 0.0126(5) 0.0132(6) -0.0007(4) 0.0010(4) -0.0003(4)
C5' 0.0082(5) 0.0127(5) 0.0104(5) -0.0003(4) -0.0003(4) -0.0002(4)
C5B 0.0090(5) 0.0122(5) 0.0136(6) 0.0001(4) 0.0011(4) 0.0006(4)
C6' 0.0142(6) 0.0149(6) 0.0153(6) -0.0006(5) -0.0003(5) -0.0014(5)
C7' 0.0184(6) 0.0149(6) 0.0224(7) 0.0005(5) -0.0005(5) -0.0050(5)
C8' 0.0196(6) 0.0152(6) 0.0210(6) 0.0045(5) 0.0004(5) -0.0022(5)
C9' 0.0134(6) 0.0177(6) 0.0150(6) 0.0027(5) -0.0002(5) -0.0003(5)
C9B 0.0094(5) 0.0126(5) 0.0137(6) 0.0002(4) 0.0004(4) 0.0001(4)
C10' 0.0087(5) 0.0133(5) 0.0116(5) -0.0006(4) -0.0001(4) 0.0005(4)
C10B 0.0093(5) 0.0134(5) 0.0128(6) -0.0011(4) 0.0004(4) -0.0001(4)
C11' 0.0106(5) 0.0149(6) 0.0148(6) 0.0005(5) -0.0014(4) -0.0005(4)
O1' 0.0091(4) 0.0233(5) 0.0142(4) -0.0008(4) -0.0012(3) 0.0004(3)
O2' 0.0137(5) 0.0642(8) 0.0135(5) -0.0039(5) -0.0015(4) 0.0016(5)
C12' 0.0092(5) 0.0229(6) 0.0173(6) -0.0004(5) -0.0037(5) 0.0006(5)
C13' 0.0240(8) 0.0335(9) 0.0622(13) -0.0194(9) -0.0234(8) 0.0047(7)
C14' 0.0259(8) 0.0449(10) 0.0522(12) 0.0255(9) -0.0214(8) -0.0077(7)
C15' 0.0115(7) 0.0838(15) 0.0272(9) -0.0079(9) -0.0010(6) 0.0059(8)
C1S 0.0188(8) 0.0219(8) 0.0176(8) 0.0001(6) 0.0022(6) -0.0023(6)
Cl1 0.0157(2) 0.0329(2) 0.0229(2) -0.00216(17) 0.0058(2) 0.0007(2)
Cl2 0.0227(2) 0.0353(3) 0.0380(3) -0.0111(2) 0.00282(19) 0.00468(18)
C1D 0.0188(8) 0.0219(8) 0.0176(8) 0.0001(6) 0.0022(6) -0.0023(6)
Cl1D 0.040(4) 0.047(5) 0.023(4) 0.004(3) -0.001(3) 0.003(3)
Cl2D 0.0227(2) 0.0353(3) 0.0380(3) -0.0111(2) 0.00282(19) 0.00468(18)
C1E 0.0188(8) 0.0219(8) 0.0176(8) 0.0001(6) 0.0022(6) -0.0023(6)
O1E 0.0097(4) 0.0192(5) 0.0154(4) 0.0006(3) -0.0028(3) 0.0003(3)

loop_
_atom_type_symbol
_atom_type_description
_atom_type_scat_dispersion_real
_atom_type_scat_dispersion_imag
_atom_type_scat_source
C C 0.0033 0.0016 'International Tables Vol C Tables 4.2.6.8 and 6.1.1.4'
H H 0.0000 0.0000 'International Tables Vol C Tables 4.2.6.8 and 6.1.1.4'
O O 0.0106 0.0060 'International Tables Vol C Tables 4.2.6.8 and 6.1.1.4'
Cl Cl 0.1484 0.1585 'International Tables Vol C Tables 4.2.6.8 and 6.1.1.4'

loop_
_geom_angle_atom_site_label_1
_geom_angle_atom_site_label_2
_geom_angle_atom_site_label_3
_geom_angle
C2 C1 C10A 120.36(12)
C1 C2 C3 119.83(12)
C2 C3 C4 120.15(12)
C4A C4 C3 120.28(12)
C4 C4A C10A 119.50(11)
C4 C4A C5 124.16(11)
C10A C4A C5 116.24(10)
C4A C5 C5A 107.95(10)
C4A C5 C11 112.08(10)
C5A C5 C11 108.54(10)
C4A C5 C10' 110.06(9)
C5A C5 C10' 110.15(9)
C11 C5 C10' 108.05(10)
C6 C5A C9A 119.41(11)
C6 C5A C5 123.89(11)
C9A C5A C5 116.58(10)
C5A C6 C7 120.48(12)
C6 C7 C8 120.10(12)
C9 C8 C7 119.58(12)
C8 C9 C9A 120.65(12)
C9 C9A C5A 119.77(11)
C9 C9A C10 122.06(11)
C5A C9A C10 118.13(11)
C9A C10 C10A 108.50(10)
C9A C10 C5' 111.87(9)
C10A C10 C5' 112.95(9)
C1 C10A C4A 119.87(11)
C1 C10A C10 121.56(11)
C4A C10A C10 118.56(11)
O2 C11 O1 124.85(12)
O2 C11 C5 124.09(12)
O1 C11 C5 110.98(11)
C11 O1 C12 121.43(10)
O1 C12 C15 102.28(11)
O1 C12 C13 109.97(11)
C15 C12 C13 110.45(12)
O1 C12 C14 110.51(11)
C15 C12 C14 111.02(12)
C13 C12 C14 112.19(14)
C2' C1' C10B 120.57(12)
C1' C2' C3' 119.54(12)
C2' C3' C4' 120.21(12)
C4B C4' C3' 120.30(12)
C4' C4B C10B 119.64(11)
C4' C4B C5' 124.04(11)
C10B C4B C5' 116.22(11)
C4B C5' C5B 108.05(10)
C4B C5' C11' 111.54(10)
C5B C5' C11' 108.34(10)
C4B C5' C10 109.73(9)
C5B C5' C10 110.42(9)
C11' C5' C10 108.75(10)
C6' C5B C9B 119.69(11)
C6' C5B C5' 123.74(11)
C9B C5B C5' 116.54(10)
C5B C6' C7' 120.41(12)
C8' C7' C6' 119.91(12)
C9' C8' C7' 119.85(12)
C8' C9' C9B 120.46(12)
C9' C9B C5B 119.67(11)
C9' C9B C10' 122.18(11)
C5B C9B C10' 118.14(11)
C10B C10' C9B 108.37(10)
C10B C10' C5 112.81(10)
C9B C10' C5 112.39(9)
C1' C10B C4B 119.71(11)
C1' C10B C10' 121.71(11)
C4B C10B C10' 118.57(11)
O2' C11' O1' 125.05(12)
O2' C11' C5' 124.29(12)
O1' C11' C5' 110.60(11)
C11' O1' C12' 122.48(10)
O1' C12' C15' 102.08(11)
O1' C12' C13' 109.80(11)
C15' C12' C13' 110.92(14)
O1' C12' C14' 109.93(11)
C15' C12' C14' 111.02(14)
C13' C12' C14' 112.60(15)
Cl2 C1S Cl1 110.70(10)
Cl2D C1D Cl1D 120.2(9)

loop_
_geom_bond_atom_site_label_1
_geom_bond_atom_site_label_2
_geom_bond_distance
C1 C2 1.3894(18)
C1 C10A 1.3946(17)
C2 C3 1.3900(19)
C3 C4 1.3937(18)
C4 C4A 1.3936(17)
C4A C10A 1.4000(17)
C4A C5 1.5321(17)
C5 C5A 1.5349(16)
C5 C11 1.5440(17)
C5 C10' 1.6154(17)
C5A C6 1.3918(17)
C5A C9A 1.4028(17)
C6 C7 1.3928(18)
C7 C8 1.3942(19)
C8 C9 1.3887(18)
C9 C9A 1.3933(17)
C9A C10 1.5084(17)
C10 C10A 1.5121(17)
C10 C5' 1.6167(17)
C11 O2 1.2062(16)
C11 O1 1.3306(15)
O1 C12 1.4899(15)
C12 C15 1.512(2)
C12 C13 1.517(2)
C12 C14 1.518(2)
C1' C2' 1.3905(19)
C1' C10B 1.3953(17)
C2' C3' 1.393(2)
C3' C4' 1.3931(18)
C4' C4B 1.3919(17)
C4B C10B 1.3994(17)
C4B C5' 1.5310(16)
C5' C5B 1.5382(17)
C5' C11' 1.5416(17)
C5B C6' 1.3905(17)
C5B C9B 1.3982(17)
C6' C7' 1.3927(18)
C7' C8' 1.391(2)
C8' C9' 1.3892(18)
C9' C9B 1.3939(17)
C9B C10' 1.5107(17)
C10' C10B 1.5093(17)
C11' O2' 1.2060(17)
C11' O1' 1.3252(15)
O1' C12' 1.4893(15)
C12' C15' 1.507(2)
C12' C13' 1.510(2)
C12' C14' 1.513(2)
C1S Cl2 1.7551(18)
C1S Cl1 1.7815(18)
C1D Cl2D 1.748(10)
C1D Cl1D 1.753(10)
C1E O1E 1.480(9)

loop_
_geom_torsion_atom_site_label_1
_geom_torsion_atom_site_label_2
_geom_torsion_atom_site_label_3
_geom_torsion_atom_site_label_4
_geom_torsion
C10A C1 C2 C3 -0.2(2)
C1 C2 C3 C4 -0.1(2)
C2 C3 C4 C4A -0.2(2)
C3 C4 C4A C10A 0.96(19)
C3 C4 C4A C5 177.20(12)
C4 C4A C5 C5A 138.03(12)
C10A C4A C5 C5A -45.62(14)
C4 C4A C5 C11 18.55(16)
C10A C4A C5 C11 -165.10(10)
C4 C4A C5 C10' -101.71(13)
C10A C4A C5 C10' 74.63(13)
C4A C5 C5A C6 -138.86(12)
C11 C5 C5A C6 -17.16(16)
C10' C5 C5A C6 100.94(13)
C4A C5 C5A C9A 45.06(14)
C11 C5 C5A C9A 166.75(11)
C10' C5 C5A C9A -75.14(13)
C9A C5A C6 C7 -0.24(19)
C5 C5A C6 C7 -176.22(12)
C5A C6 C7 C8 -0.5(2)
C6 C7 C8 C9 0.5(2)
C7 C8 C9 C9A 0.29(19)
C8 C9 C9A C5A -1.07(19)
C8 C9 C9A C10 176.66(12)
C6 C5A C9A C9 1.04(18)
C5 C5A C9A C9 177.31(11)
C6 C5A C9A C10 -176.78(11)
C5 C5A C9A C10 -0.51(16)
C9 C9A C10 C10A 138.78(12)
C5A C9A C10 C10A -43.45(15)
C9 C9A C10 C5' -95.96(13)
C5A C9A C10 C5' 81.81(13)
C2 C1 C10A C4A 0.96(19)
C2 C1 C10A C10 -178.68(12)
C4 C4A C10A C1 -1.32(18)
C5 C4A C10A C1 -177.85(11)
C4 C4A C10A C10 178.34(11)
C5 C4A C10A C10 1.81(16)
C9A C10 C10A C1 -137.43(12)
C5' C10 C10A C1 97.94(13)
C9A C10 C10A C4A 42.91(15)
C5' C10 C10A C4A -81.71(13)
C4A C5 C11 O2 -130.94(13)
C5A C5 C11 O2 109.93(14)
C10' C5 C11 O2 -9.51(17)
C4A C5 C11 O1 52.27(13)
C5A C5 C11 O1 -66.86(12)
C10' C5 C11 O1 173.71(9)
O2 C11 O1 C12 2.93(19)
C5 C11 O1 C12 179.68(10)
C11 O1 C12 C15 177.54(11)
C11 O1 C12 C13 -65.11(16)
C11 O1 C12 C14 59.29(15)
C10B C1' C2' C3' -0.4(2)
C1' C2' C3' C4' -0.6(2)
C2' C3' C4' C4B 0.3(2)
C3' C4' C4B C10B 1.01(19)
C3' C4' C4B C5' 177.22(12)
C4' C4B C5' C5B 138.35(12)
C10B C4B C5' C5B -45.32(14)
C4' C4B C5' C11' 19.38(16)
C10B C4B C5' C11' -164.30(11)
C4' C4B C5' C10 -101.20(13)
C10B C4B C5' C10 75.13(13)
C9A C10 C5' C4B -122.01(11)
C10A C10 C5' C4B 0.76(14)
C9A C10 C5' C5B -3.01(13)
C10A C10 C5' C5B 119.76(11)
C9A C10 C5' C11' 115.74(11)
C10A C10 C5' C11' -121.50(11)
C4B C5' C5B C6' -137.44(12)
C11' C5' C5B C6' -16.45(16)
C10 C5' C5B C6' 102.55(13)
C4B C5' C5B C9B 44.69(14)
C11' C5' C5B C9B 165.68(10)
C10 C5' C5B C9B -75.33(13)
C9B C5B C6' C7' -0.76(19)
C5' C5B C6' C7' -178.57(12)
C5B C6' C7' C8' 0.1(2)
C6' C7' C8' C9' 0.2(2)
C7' C8' C9' C9B 0.2(2)
C8' C9' C9B C5B -0.86(19)
C8' C9' C9B C10' 178.22(12)
C6' C5B C9B C9' 1.13(18)
C5' C5B C9B C9' 179.10(11)
C6' C5B C9B C10' -177.99(11)
C5' C5B C9B C10' -0.02(16)
C9' C9B C10' C10B 136.97(12)
C5B C9B C10' C10B -43.94(15)
C9' C9B C10' C5 -97.68(14)
C5B C9B C10' C5 81.41(13)
C4A C5 C10' C10B 0.99(14)
C5A C5 C10' C10B 119.91(11)
C11 C5 C10' C10B -121.68(11)
C4A C5 C10' C9B -121.90(11)
C5A C5 C10' C9B -2.98(14)
C11 C5 C10' C9B 115.43(11)
C2' C1' C10B C4B 1.70(19)
C2' C1' C10B C10' -178.23(12)
C4' C4B C10B C1' -2.01(18)
C5' C4B C10B C1' -178.50(11)
C4' C4B C10B C10' 177.93(11)
C5' C4B C10B C10' 1.44(16)
C9B C10' C10B C1' -136.73(12)
C5 C10' C10B C1' 98.17(13)
C9B C10' C10B C4B 43.33(15)
C5 C10' C10B C4B -81.77(13)
C4B C5' C11' O2' -128.88(14)
C5B C5' C11' O2' 112.31(14)
C10 C5' C11' O2' -7.74(17)
C4B C5' C11' O1' 53.82(13)
C5B C5' C11' O1' -64.98(12)
C10 C5' C11' O1' 174.97(9)
O2' C11' O1' C12' 1.0(2)
C5' C11' O1' C12' 178.23(10)
C11' O1' C12' C15' 178.77(13)
C11' O1' C12' C13' -63.51(17)
C11' O1' C12' C14' 60.88(17)
